data_7047699
loop_
_publ_author_name
'Chen, Ruijiao'
'Wu, Xiaowen'
'Su, Zhi'

_publ_section_title
;
 Structural insights into T<sub>2</sub>-cluster-containing chalcogenides
 with vertex-, edge- and face-sharing connection modes of NaQ<sub>6</sub>
 ligands: Na<sub>3</sub>ZnM<sup>III</sup>Q<sub>4</sub> (M<sup>III</sup> =
 In, Ga; Q = S, Se).
;
_journal_issue 43
_journal_name_full 'Dalton transactions (Cambridge, England : 2003)'
_journal_page_first 15538
_journal_page_last 15544
_journal_paper_doi 10.1039/c8dt03281e
_journal_volume 47
_journal_year 2018
_chemical_formula_sum 'Ga Na3 S4 Zn'
_chemical_formula_weight 332.30
_space_group_IT_number 142
_space_group_name_Hall '-I 4bd 2c'
_space_group_name_H-M_alt 'I 41/a c d :2'
_symmetry_cell_setting tetragonal
_symmetry_space_group_name_Hall '-I 4bd 2c'
_symmetry_space_group_name_H-M 'I 41/a c d :2'
_atom_sites_solution_primary direct
_atom_sites_solution_secondary difmap
_audit_creation_method SHELXL-97
_audit_update_record
;
2018-05-24 deposited with the CCDC.
2018-10-02 downloaded from the CCDC.
;
_cell_angle_alpha 90.00
_cell_angle_beta 90.00
_cell_angle_gamma 90.00
_cell_formula_units_Z 16
_cell_length_a 12.871(10)
_cell_length_b 12.871(10)
_cell_length_c 18.56(3)
_cell_measurement_reflns_used 1611
_cell_measurement_temperature 296(2)
_cell_measurement_theta_max 26.37
_cell_measurement_theta_min 3.14
_cell_volume 3075(6)
_computing_cell_refinement 'Bruker SMART'
_computing_data_collection 'Bruker SMART'
_computing_data_reduction 'Bruker SAINT'
_computing_molecular_graphics 'Bruker SHELXTL'
_computing_publication_material 'Bruker SHELXTL'
_computing_structure_refinement 'Bruker SHELXTL'
_computing_structure_solution 'Bruker SHELXTL'
_diffrn_ambient_temperature 296(2)
_diffrn_measured_fraction_theta_full 0.997
_diffrn_measured_fraction_theta_max 0.997
_diffrn_measurement_device_type 'CCD area detector'
_diffrn_measurement_method 'phi and omega scans'
_diffrn_radiation_monochromator graphite
_diffrn_radiation_source 'fine-focus sealed tube'
_diffrn_radiation_type MoK\a
_diffrn_radiation_wavelength 0.71073
_diffrn_reflns_av_R_equivalents 0.0542
_diffrn_reflns_av_sigmaI/netI 0.0285
_diffrn_reflns_limit_h_max 13
_diffrn_reflns_limit_h_min -16
_diffrn_reflns_limit_k_max 16
_diffrn_reflns_limit_k_min -13
_diffrn_reflns_limit_l_max 24
_diffrn_reflns_limit_l_min -24
_diffrn_reflns_number 8651
_diffrn_reflns_theta_full 27.79
_diffrn_reflns_theta_max 27.79
_diffrn_reflns_theta_min 3.14
_exptl_absorpt_coefficient_mu 7.773
_exptl_absorpt_correction_T_max 0.7456
_exptl_absorpt_correction_T_min 0.5753
_exptl_absorpt_correction_type multi-scan
_exptl_absorpt_process_details SADABS
_exptl_crystal_colour colorless
_exptl_crystal_density_diffrn 2.872
_exptl_crystal_density_method 'not measured'
_exptl_crystal_description block
_exptl_crystal_F_000 2528
_exptl_crystal_size_max 0.145
_exptl_crystal_size_mid 0.112
_exptl_crystal_size_min 0.084
_refine_diff_density_max 0.633
_refine_diff_density_min -0.718
_refine_diff_density_rms 0.114
_refine_ls_extinction_coef 0.00017(5)
_refine_ls_extinction_expression Fc^*^=kFc[1+0.001xFc^2^\l^3^/sin(2\q)]^-1/4^
_refine_ls_extinction_method SHELXL
_refine_ls_goodness_of_fit_ref 1.047
_refine_ls_matrix_type full
_refine_ls_number_parameters 44
_refine_ls_number_reflns 912
_refine_ls_number_restraints 0
_refine_ls_restrained_S_all 1.047
_refine_ls_R_factor_all 0.0377
_refine_ls_R_factor_gt 0.0264
_refine_ls_shift/su_max 0.001
_refine_ls_shift/su_mean 0.000
_refine_ls_structure_factor_coef Fsqd
_refine_ls_weighting_details 'calc w=1/[\s^2^(Fo^2^)+(0.0218P)^2^+15.0853P] where P=(Fo^2^+2Fc^2^)/3'
_refine_ls_weighting_scheme calc
_refine_ls_wR_factor_gt 0.0565
_refine_ls_wR_factor_ref 0.0612
_reflns_number_gt 721
_reflns_number_total 912
_reflns_threshold_expression >2sigma(I)
_cod_data_source_file c8dt03281e2.cif
_cod_data_source_block 333
_cod_depositor_comments
;
The following automatic conversions were performed:

'_symmetry_cell_setting' value 'Tetragonal' changed to 'tetragonal'
according to
/home/data/users/saulius/crontab/automatic-downloads/rss-feeds/RSC/lib/dictionaries/cif_core.dic
dictionary named 'cif_core.dic' version 2.4.2 from 2011-04-26.

Automatic conversion script
Id: cif_fix_values 4973 2017-02-22 13:04:09Z antanas 

 Adding full bibliography for 7047699--7047702.cif.
;
_cod_original_cell_volume 3074(6)
_cod_original_sg_symbol_H-M I4(1)/acd
_cod_database_code 7047699

loop_
_symmetry_equiv_pos_as_xyz
'x, y, z'
'-x+1/2, -y, z+1/2'
'-y+1/4, x+3/4, z+1/4'
'y+1/4, -x+1/4, z+3/4'
'-x+1/2, y, -z'
'x, -y, -z+1/2'
'y+1/4, x+3/4, -z+3/4'
'-y+1/4, -x+1/4, -z+1/4'
'x+1/2, y+1/2, z+1/2'
'-x+1, -y+1/2, z+1'
'-y+3/4, x+5/4, z+3/4'
'y+3/4, -x+3/4, z+5/4'
'-x+1, y+1/2, -z+1/2'
'x+1/2, -y+1/2, -z+1'
'y+3/4, x+5/4, -z+5/4'
'-y+3/4, -x+3/4, -z+3/4'
'-x, -y, -z'
'x-1/2, y, -z-1/2'
'y-1/4, -x-3/4, -z-1/4'
'-y-1/4, x-1/4, -z-3/4'
'x-1/2, -y, z'
'-x, y, z-1/2'
'-y-1/4, -x-3/4, z-3/4'
'y-1/4, x-1/4, z-1/4'
'-x+1/2, -y+1/2, -z+1/2'
'x, y+1/2, -z'
'y+1/4, -x-1/4, -z+1/4'
'-y+1/4, x+1/4, -z-1/4'
'x, -y+1/2, z+1/2'
'-x+1/2, y+1/2, z'
'-y+1/4, -x-1/4, z-1/4'
'y+1/4, x+1/4, z+1/4'

loop_
_atom_site_label
_atom_site_type_symbol
_atom_site_fract_x
_atom_site_fract_y
_atom_site_fract_z
_atom_site_U_iso_or_equiv
_atom_site_adp_type
_atom_site_occupancy
_atom_site_symmetry_multiplicity
_atom_site_calc_flag
_atom_site_refinement_flags
Ga1 Ga 0.12251(3) 0.67137(3) 0.06186(2) 0.01672(15) Uani 0.50 1 d P
Zn1 Zn 0.12251(3) 0.67137(3) 0.06186(2) 0.01672(15) Uani 0.50 1 d P
S1 S 0.2500 0.58192(10) 0.0000 0.0190(3) Uani 1 2 d S
S2 S 0.04605(8) 0.53989(7) 0.12619(5) 0.0245(2) Uani 1 1 d .
S3 S 0.0000 0.7500 -0.01421(7) 0.0213(3) Uani 1 2 d S
Na1 Na 0.11691(14) 0.63309(14) -0.1250 0.0366(6) Uani 1 2 d S
Na2 Na 0.1285(2) 0.91009(19) -0.01373(17) 0.0880(11) Uani 1 1 d .

loop_
_atom_site_aniso_label
_atom_site_aniso_U_11
_atom_site_aniso_U_22
_atom_site_aniso_U_33
_atom_site_aniso_U_23
_atom_site_aniso_U_13
_atom_site_aniso_U_12
Ga1 0.0152(2) 0.0164(2) 0.0185(2) -0.00174(16) 0.00188(16) 0.00000(15)
Zn1 0.0152(2) 0.0164(2) 0.0185(2) -0.00174(16) 0.00188(16) 0.00000(15)
S1 0.0194(6) 0.0145(6) 0.0232(6) 0.000 0.0085(5) 0.000
S2 0.0239(5) 0.0173(5) 0.0322(5) 0.0007(4) 0.0119(4) 0.0003(4)
S3 0.0195(7) 0.0229(7) 0.0214(6) 0.000 0.000 0.0002(5)
Na1 0.0418(9) 0.0418(9) 0.0263(12) -0.0025(8) -0.0025(8) 0.0018(11)
Na2 0.0794(19) 0.0460(14) 0.139(3) 0.0391(15) -0.0614(18) -0.0373(13)

loop_
_atom_type_symbol
_atom_type_description
_atom_type_scat_dispersion_real
_atom_type_scat_dispersion_imag
_atom_type_scat_source
Na Na 0.0362 0.0249 'International Tables Vol C Tables 4.2.6.8 and 6.1.1.4'
S S 0.1246 0.1234 'International Tables Vol C Tables 4.2.6.8 and 6.1.1.4'
Ga Ga 0.2307 1.6083 'International Tables Vol C Tables 4.2.6.8 and 6.1.1.4'
Zn Zn 0.2839 1.4301 'International Tables Vol C Tables 4.2.6.8 and 6.1.1.4'

loop_
_geom_angle_atom_site_label_1
_geom_angle_atom_site_label_2
_geom_angle_atom_site_label_3
_geom_angle
_geom_angle_site_symmetry_1
_geom_angle_site_symmetry_3
S2 Ga1 S2 118.07(9) 20_666 .
S2 Ga1 S1 104.52(5) 20_666 .
S2 Ga1 S1 101.29(6) . .
S2 Ga1 S3 109.46(5) 20_666 .
S2 Ga1 S3 110.07(5) . .
S1 Ga1 S3 113.17(9) . .
S2 Ga1 Na2 143.21(6) 20_666 26_545
S2 Ga1 Na2 55.24(7) . 26_545
S1 Ga1 Na2 51.33(5) . 26_545
S3 Ga1 Na2 106.10(7) . 26_545
S2 Ga1 Na1 57.86(4) 20_666 12_454
S2 Ga1 Na1 97.46(6) . 12_454
S1 Ga1 Na1 55.22(6) . 12_454
S3 Ga1 Na1 152.17(4) . 12_454
Na2 Ga1 Na1 86.00(6) 26_545 12_454
Ga1 S1 Zn1 120.21(6) . 5
Ga1 S1 Ga1 120.21(6) . 5
Zn1 S1 Ga1 0.00(2) 5 5
Ga1 S1 Na2 87.15(5) . 26_545
Zn1 S1 Na2 149.32(7) 5 26_545
Ga1 S1 Na2 149.32(7) 5 26_545
Ga1 S1 Na2 149.32(7) . 30_545
Zn1 S1 Na2 87.15(5) 5 30_545
Ga1 S1 Na2 87.15(5) 5 30_545
Na2 S1 Na2 71.23(12) 26_545 30_545
Ga1 S1 Na1 84.88(7) . 12_454
Zn1 S1 Na1 82.38(10) 5 12_454
Ga1 S1 Na1 82.38(10) 5 12_454
Na2 S1 Na1 116.13(10) 26_545 12_454
Na2 S1 Na1 85.50(8) 30_545 12_454
Ga1 S1 Na1 82.38(10) . .
Zn1 S1 Na1 84.88(7) 5 .
Ga1 S1 Na1 84.88(7) 5 .
Na2 S1 Na1 85.50(8) 26_545 .
Na2 S1 Na1 116.13(10) 30_545 .
Na1 S1 Na1 154.27(8) 12_454 .
Zn1 S2 Ga1 0.00(2) 27_465 27_465
Zn1 S2 Ga1 101.55(6) 27_465 .
Ga1 S2 Ga1 101.55(6) 27_465 .
Zn1 S2 Na2 156.27(8) 27_465 26_545
Ga1 S2 Na2 156.27(8) 27_465 26_545
Ga1 S2 Na2 83.84(9) . 26_545
Zn1 S2 Na1 83.14(5) 27_465 17_565
Ga1 S2 Na1 83.14(5) 27_465 17_565
Ga1 S2 Na1 145.87(6) . 17_565
Na2 S2 Na1 79.92(6) 26_545 17_565
Zn1 S2 Na2 75.63(8) 27_465 27_465
Ga1 S2 Na2 75.63(8) 27_465 27_465
Ga1 S2 Na2 88.60(11) . 27_465
Na2 S2 Na2 127.90(10) 26_545 27_465
Na1 S2 Na2 124.92(8) 17_565 27_465
Zn1 S2 Na2 108.47(10) 27_465 32_455
Ga1 S2 Na2 108.47(10) 27_465 32_455
Ga1 S2 Na2 127.08(6) . 32_455
Na2 S2 Na2 85.32(13) 26_545 32_455
Na1 S2 Na2 81.35(6) 17_565 32_455
Na2 S2 Na2 59.43(9) 27_465 32_455
Zn1 S3 Ga1 106.01(11) 10_464 .
Zn1 S3 Ga1 0.000(14) 10_464 10_464
Ga1 S3 Ga1 106.01(11) . 10_464
Zn1 S3 Na2 85.05(6) 10_464 10_464
Ga1 S3 Na2 94.72(8) . 10_464
Ga1 S3 Na2 85.05(6) 10_464 10_464
Zn1 S3 Na2 94.72(8) 10_464 .
Ga1 S3 Na2 85.05(6) . .
Ga1 S3 Na2 94.72(8) 10_464 .
Na2 S3 Na2 179.62(15) 10_464 .
Zn1 S3 Na1 81.77(10) 10_464 10_464
Ga1 S3 Na1 168.33(3) . 10_464
Ga1 S3 Na1 81.77(10) 10_464 10_464
Na2 S3 Na1 94.62(8) 10_464 10_464
Na2 S3 Na1 85.65(6) . 10_464
Zn1 S3 Na1 168.33(3) 10_464 .
Ga1 S3 Na1 81.77(10) . .
Ga1 S3 Na1 168.33(3) 10_464 .
Na2 S3 Na1 85.65(6) 10_464 .
Na2 S3 Na1 94.62(8) . .
Na1 S3 Na1 91.98(12) 10_464 .
S1 Na1 S1 110.92(12) 11_544 .
S1 Na1 S3 82.11(2) 11_544 7_454
S1 Na1 S3 162.30(6) . 7_454
S1 Na1 S3 162.30(6) 11_544 .
S1 Na1 S3 82.11(2) . .
S3 Na1 S3 88.02(12) 7_454 .
S1 Na1 S2 74.07(4) 11_544 17_565
S1 Na1 S2 103.93(5) . 17_565
S3 Na1 S2 90.94(4) 7_454 17_565
S3 Na1 S2 91.52(4) . 17_565
S1 Na1 S2 103.93(5) 11_544 24_565
S1 Na1 S2 74.07(4) . 24_565
S3 Na1 S2 91.52(4) 7_454 24_565
S3 Na1 S2 90.94(4) . 24_565
S2 Na1 S2 176.58(10) 17_565 24_565
S1 Na1 Zn1 40.81(5) 11_544 16_554
S1 Na1 Zn1 148.56(9) . 16_554
S3 Na1 Zn1 41.51(5) 7_454 16_554
S3 Na1 Zn1 128.80(10) . 16_554
S2 Na1 Zn1 83.19(2) 17_565 16_554
S2 Na1 Zn1 97.10(2) 24_565 16_554
S1 Na1 Ga1 40.81(5) 11_544 16_554
S1 Na1 Ga1 148.56(9) . 16_554
S3 Na1 Ga1 41.51(5) 7_454 16_554
S3 Na1 Ga1 128.80(10) . 16_554
S2 Na1 Ga1 83.19(2) 17_565 16_554
S2 Na1 Ga1 97.10(2) 24_565 16_554
Zn1 Na1 Ga1 0.000(13) 16_554 16_554
S1 Na1 Zn1 39.90(2) 11_544 11_544
S1 Na1 Zn1 97.33(8) . 11_544
S3 Na1 Zn1 100.30(6) 7_454 11_544
S3 Na1 Zn1 129.246(18) . 11_544
S2 Na1 Zn1 39.00(3) 17_565 11_544
S2 Na1 Zn1 138.03(7) 24_565 11_544
Zn1 Na1 Zn1 68.78(3) 16_554 11_544
Ga1 Na1 Zn1 68.78(3) 16_554 11_544
S1 Na1 Ga1 39.90(2) 11_544 11_544
S1 Na1 Ga1 97.33(8) . 11_544
S3 Na1 Ga1 100.30(6) 7_454 11_544
S3 Na1 Ga1 129.246(18) . 11_544
S2 Na1 Ga1 39.00(3) 17_565 11_544
S2 Na1 Ga1 138.03(7) 24_565 11_544
Zn1 Na1 Ga1 68.78(3) 16_554 11_544
Ga1 Na1 Ga1 68.78(3) 16_554 11_544
Zn1 Na1 Ga1 0.000(17) 11_544 11_544
S1 Na1 Zn1 97.33(8) 11_544 5
S1 Na1 Zn1 39.90(2) . 5
S3 Na1 Zn1 129.246(18) 7_454 5
S3 Na1 Zn1 100.30(6) . 5
S2 Na1 Zn1 138.03(7) 17_565 5
S2 Na1 Zn1 39.00(3) 24_565 5
Zn1 Na1 Zn1 117.24(4) 16_554 5
Ga1 Na1 Zn1 117.24(4) 16_554 5
Zn1 Na1 Zn1 111.32(7) 11_544 5
Ga1 Na1 Zn1 111.32(7) 11_544 5
S3 Na2 S1 173.75(15) . 26
S3 Na2 S2 102.69(8) . 26
S1 Na2 S2 78.92(7) 26 26
S3 Na2 S2 81.19(7) . 20_666
S1 Na2 S2 96.44(8) 26 20_666
S2 Na2 S2 171.54(13) 26 20_666
S3 Na2 Na2 128.20(6) . 5
S1 Na2 Na2 54.38(6) 26 5
S2 Na2 Na2 118.74(13) 26 5
S2 Na2 Na2 62.42(8) 20_666 5
S3 Na2 S2 92.62(9) . 24_565
S1 Na2 S2 93.35(8) 26 24_565
S2 Na2 S2 92.41(13) 26 24_565
S2 Na2 S2 94.94(12) 20_666 24_565
Na2 Na2 S2 58.15(10) 5 24_565
S3 Na2 Ga1 137.63(9) . 26
S1 Na2 Ga1 41.52(4) 26 26
S2 Na2 Ga1 40.92(4) 26 26
S2 Na2 Ga1 132.12(9) 20_666 26
Na2 Na2 Ga1 93.62(6) 5 26
S2 Na2 Ga1 106.75(9) 24_565 26
S3 Na2 Zn1 137.63(9) . 26
S1 Na2 Zn1 41.52(4) 26 26
S2 Na2 Zn1 40.92(4) 26 26
S2 Na2 Zn1 132.12(9) 20_666 26
Na2 Na2 Zn1 93.62(6) 5 26
S2 Na2 Zn1 106.75(9) 24_565 26
Ga1 Na2 Zn1 0.000(18) 26 26
S3 Na2 Zn1 39.51(5) . 10_464
S1 Na2 Zn1 134.55(12) 26 10_464
S2 Na2 Zn1 96.79(9) 26 10_464
S2 Na2 Zn1 81.36(8) 20_666 10_464
Na2 Na2 Zn1 143.74(14) 5 10_464
S2 Na2 Zn1 132.10(8) 24_565 10_464
Ga1 Na2 Zn1 110.74(8) 26 10_464
Zn1 Na2 Zn1 110.74(8) 26 10_464
S3 Na2 Na1 50.67(5) . 10_464
S1 Na2 Na1 130.17(8) 26 10_464
S2 Na2 Na1 52.15(6) 26 10_464
S2 Na2 Na1 130.68(8) 20_666 10_464
Na2 Na2 Na1 154.74(16) 5 10_464
S2 Na2 Na1 97.06(11) 24_565 10_464
Ga1 Na2 Na1 89.05(7) 26 10_464
Zn1 Na2 Na1 89.05(7) 26 10_464
Zn1 Na2 Na1 55.74(9) 10_464 10_464
S3 Na2 Na1 123.93(12) . 26
S1 Na2 Na1 49.83(5) 26 26
S2 Na2 Na1 92.16(12) 26 26
S2 Na2 Na1 79.48(11) 20_666 26
Na2 Na2 Na1 86.03(8) 5 26
S2 Na2 Na1 141.00(8) 24_565 26
Ga1 Na2 Na1 56.74(9) 26 26
Zn1 Na2 Na1 56.74(9) 26 26
Zn1 Na2 Na1 85.62(9) 10_464 26
Na1 Na2 Na1 115.94(9) 10_464 26

loop_
_geom_bond_atom_site_label_1
_geom_bond_atom_site_label_2
_geom_bond_distance
_geom_bond_site_symmetry_2
Ga1 S2 2.2734(19) 20_666
Ga1 S2 2.2929(19) .
Ga1 S1 2.3101(18) .
Ga1 S3 2.3459(19) .
Ga1 Na2 3.481(3) 26_545
Ga1 Na1 3.587(3) 12_454
S1 Zn1 2.3101(18) 5
S1 Ga1 2.3101(18) 5
S1 Na2 2.721(3) 26_545
S1 Na2 2.721(3) 30_545
S1 Na1 2.958(3) 12_454
S1 Na1 2.958(3) .
S2 Zn1 2.2734(19) 27_465
S2 Ga1 2.2734(19) 27_465
S2 Na2 2.876(4) 26_545
S2 Na1 3.059(3) 17_565
S2 Na2 3.126(4) 27_465
S2 Na2 3.262(4) 32_455
S3 Zn1 2.3459(19) 10_464
S3 Ga1 2.3459(19) 10_464
S3 Na2 2.642(3) 10_464
S3 Na2 2.642(3) .
S3 Na1 2.959(3) 10_464
S3 Na1 2.959(3) .
Na1 S1 2.958(3) 11_544
Na1 S3 2.959(3) 7_454
Na1 S2 3.059(3) 17_565
Na1 S2 3.059(3) 24_565
Na1 Zn1 3.503(5) 16_554
Na1 Ga1 3.503(5) 16_554
Na1 Zn1 3.587(3) 11_544
Na1 Ga1 3.587(3) 11_544
Na1 Zn1 3.587(3) 5
Na2 S1 2.721(3) 26
Na2 S2 2.876(4) 26
Na2 S2 3.126(4) 20_666
Na2 Na2 3.169(5) 5
Na2 S2 3.262(4) 24_565
Na2 Ga1 3.481(3) 26
Na2 Zn1 3.481(3) 26
Na2 Zn1 3.675(4) 10_464
Na2 Na1 3.815(4) 10_464
Na2 Na1 3.859(5) 26
